data_1507546
loop_
_publ_author_name
'McAuley, Barry J.'
'Nieuwenhuyzen, Mark'
'Sheldrake, Gary N.'

_publ_section_title
;
 An Unusual Samarium Diiodide Mediated Reductive Ring Contraction of a
 Tricyclic Oxazine to a Highly-Functionalized Cyclopentane and Cyclobutane
;
_journal_issue 10
_journal_name_full 'Organic Letters'
_journal_page_first 1457
_journal_paper_doi 10.1021/ol000057q
_journal_volume 2
_journal_year 2000
_chemical_formula_sum 'C17 H21 N O4'
_chemical_formula_weight 303.35
_chemical_name_systematic
; 
 ? 
;
_space_group_IT_number 4
_symmetry_cell_setting monoclinic
_symmetry_space_group_name_Hall 'P 2yb'
_symmetry_space_group_name_H-M 'P 1 21 1'
_atom_sites_solution_hydrogens geom
_atom_sites_solution_primary direct
_atom_sites_solution_secondary difmap
_audit_creation_method SHELXL-97
_cell_angle_alpha 90.00
_cell_angle_beta 104.10(5)
_cell_angle_gamma 90.00
_cell_formula_units_Z 2
_cell_length_a 11.335(9)
_cell_length_b 5.240(8)
_cell_length_c 13.442(10)
_cell_measurement_temperature 153(2)
_cell_volume 774.3(15)
_computing_structure_refinement 'SHELXL-97 (Sheldrick, 1997)'
_computing_structure_solution 'SHELXS-97 (Sheldrick, 1990)'
_diffrn_ambient_temperature 153(2)
_diffrn_measured_fraction_theta_full 0.487
_diffrn_measured_fraction_theta_max 0.487
_diffrn_radiation_monochromator graphite
_diffrn_radiation_source 'fine-focus sealed tube'
_diffrn_radiation_type MoK\a
_diffrn_radiation_wavelength 0.71073
_diffrn_reflns_av_R_equivalents 0.0675
_diffrn_reflns_av_sigmaI/netI 0.1248
_diffrn_reflns_limit_h_max 12
_diffrn_reflns_limit_h_min 0
_diffrn_reflns_limit_k_max 6
_diffrn_reflns_limit_k_min 0
_diffrn_reflns_limit_l_max 15
_diffrn_reflns_limit_l_min -15
_diffrn_reflns_number 1329
_diffrn_reflns_theta_full 30.36
_diffrn_reflns_theta_max 30.36
_diffrn_reflns_theta_min 2.11
_exptl_absorpt_coefficient_mu 0.093
_exptl_crystal_density_diffrn 1.301
_exptl_crystal_density_method 'not measured'
_exptl_crystal_F_000 324
_refine_diff_density_max 0.272
_refine_diff_density_min -0.283
_refine_diff_density_rms 0.066
_refine_ls_abs_structure_details 'Flack H D (1983), Acta Cryst. A39, 876-881'
_refine_ls_abs_structure_Flack 4(5)
_refine_ls_extinction_method none
_refine_ls_goodness_of_fit_ref 1.002
_refine_ls_hydrogen_treatment mixed
_refine_ls_matrix_type full
_refine_ls_number_parameters 202
_refine_ls_number_reflns 1249
_refine_ls_number_restraints 1
_refine_ls_restrained_S_all 1.002
_refine_ls_R_factor_all 0.1279
_refine_ls_R_factor_gt 0.0608
_refine_ls_shift/su_max 0.019
_refine_ls_shift/su_mean 0.002
_refine_ls_structure_factor_coef Fsqd
_refine_ls_weighting_details 'calc w=1/[\s^2^(Fo^2^)+(0.0590P)^2^+0.0000P] where P=(Fo^2^+2Fc^2^)/3'
_refine_ls_weighting_scheme calc
_refine_ls_wR_factor_gt 0.1195
_refine_ls_wR_factor_ref 0.1466
_reflns_number_gt 759
_reflns_number_total 1249
_reflns_threshold_expression >2sigma(I)
_cod_data_source_file ol000057q_s2.cif
_cod_data_source_block bmarp
_cod_depositor_comments
;
The following automatic conversions were performed:

'_symmetry_cell_setting' value 'Monoclinic' changed to 'monoclinic'
according to /home/saulius/struct/CIF-dictionaries/cif_core.dic
dictionary named 'cif_core.dic' version 2.4.2 from 2011-04-26.

Automatic conversion script
Id: cif_fix_values 1715 2011-07-08 13:25:40Z adriana 
;
_cod_original_sg_symbol_H-M P2(1)
_cod_database_code 1507546

loop_
_symmetry_equiv_pos_as_xyz
'x, y, z'
'-x, y+1/2, -z'

loop_
_atom_site_label
_atom_site_type_symbol
_atom_site_fract_x
_atom_site_fract_y
_atom_site_fract_z
_atom_site_U_iso_or_equiv
_atom_site_adp_type
_atom_site_occupancy
_atom_site_symmetry_multiplicity
_atom_site_calc_flag
_atom_site_refinement_flags
N1 N -0.2658(6) -0.3750(14) -0.3364(5) 0.0240(18) Uani 1 1 d .
H1N H -0.2727 -0.2197 -0.3621 0.029 Uiso 1 1 calc R
C1 C -0.2269(7) -0.4115(19) -0.2264(5) 0.023(2) Uani 1 1 d .
H1 H -0.2677 -0.5656 -0.2064 0.028 Uiso 1 1 calc R
C2 C -0.0887(6) -0.4209(18) -0.1746(5) 0.023(2) Uani 1 1 d .
H2 H -0.0556 -0.5964 -0.1569 0.027 Uiso 1 1 calc R
C3 C -0.1188(7) -0.2712(18) -0.0830(6) 0.027(2) Uani 1 1 d .
H3 H -0.0605 -0.1356 -0.0494 0.032 Uiso 1 1 calc R
O4 O -0.1638(5) -0.4438(12) -0.0180(4) 0.0290(16) Uani 1 1 d .
C5 C -0.2763(7) -0.3359(17) -0.0060(6) 0.025(2) Uani 1 1 d .
O6 O -0.3296(5) -0.2037(12) -0.0986(3) 0.0266(15) Uani 1 1 d .
C7 C -0.2392(7) -0.1855(17) -0.1557(5) 0.022(2) Uani 1 1 d .
H7 H -0.2349 -0.0142 -0.1874 0.026 Uiso 1 1 calc R
C8 C -0.0138(7) -0.2570(17) -0.2284(6) 0.025(2) Uani 1 1 d .
H8A H 0.0611 -0.2024 -0.1781 0.029 Uiso 1 1 calc R
H8B H -0.0607 -0.1018 -0.2551 0.029 Uiso 1 1 calc R
O9 O 0.0099(6) -0.6254(14) -0.3275(5) 0.0436(19) Uani 1 1 d .
C9 C 0.0218(8) -0.396(2) -0.3179(7) 0.032(2) Uani 1 1 d .
C10 C 0.0783(9) -0.232(2) -0.3844(7) 0.048(3) Uani 1 1 d .
H10A H 0.0711 -0.3154 -0.4508 0.072 Uiso 1 1 calc R
H10B H 0.1644 -0.2047 -0.3511 0.072 Uiso 1 1 calc R
H10C H 0.0364 -0.0666 -0.3951 0.072 Uiso 1 1 calc R
O11 O -0.2839(6) -0.7989(12) -0.3675(4) 0.0302(16) Uani 1 1 d .
C11 C -0.2914(7) -0.5787(18) -0.3997(6) 0.023(2) Uani 1 1 d .
C12 C -0.3331(7) -0.5218(17) -0.5125(6) 0.020(2) Uani 1 1 d .
C13 C -0.2951(8) -0.3070(18) -0.5559(6) 0.033(2) Uani 1 1 d .
H13 H -0.2410 -0.1901 -0.5138 0.040 Uiso 1 1 calc R
C14 C -0.3360(8) -0.2600(19) -0.6620(6) 0.038(3) Uani 1 1 d .
H14 H -0.3094 -0.1139 -0.6923 0.046 Uiso 1 1 calc R
C15 C -0.4162(8) -0.433(2) -0.7208(6) 0.036(3) Uani 1 1 d .
H15 H -0.4454 -0.4040 -0.7923 0.044 Uiso 1 1 calc R
C16 C -0.4545(7) -0.647(2) -0.6777(6) 0.036(3) Uani 1 1 d .
H16 H -0.5086 -0.7652 -0.7193 0.044 Uiso 1 1 calc R
C17 C -0.4133(7) -0.6891(19) -0.5727(6) 0.024(2) Uani 1 1 d .
H17 H -0.4407 -0.8342 -0.5424 0.029 Uiso 1 1 calc R
C18 C -0.2510(8) -0.159(2) 0.0841(6) 0.040(3) Uani 1 1 d .
H18A H -0.2054 -0.0105 0.0692 0.059 Uiso 1 1 calc R
H18B H -0.2030 -0.2479 0.1446 0.059 Uiso 1 1 calc R
H18C H -0.3281 -0.1016 0.0974 0.059 Uiso 1 1 calc R
C19 C -0.3607(8) -0.5528(19) 0.0049(7) 0.039(3) Uani 1 1 d .
H19A H -0.3676 -0.6720 -0.0524 0.058 Uiso 1 1 calc R
H19B H -0.4413 -0.4842 0.0044 0.058 Uiso 1 1 calc R
H19C H -0.3279 -0.6425 0.0697 0.058 Uiso 1 1 calc R

loop_
_atom_site_aniso_label
_atom_site_aniso_U_11
_atom_site_aniso_U_22
_atom_site_aniso_U_33
_atom_site_aniso_U_23
_atom_site_aniso_U_13
_atom_site_aniso_U_12
N1 0.029(4) 0.024(5) 0.019(4) 0.003(3) 0.005(3) -0.002(4)
C1 0.021(5) 0.032(5) 0.015(4) -0.007(5) 0.000(3) -0.008(5)
C2 0.021(5) 0.026(5) 0.019(4) 0.009(4) -0.001(4) 0.006(5)
C3 0.033(5) 0.026(6) 0.022(4) 0.002(5) 0.007(4) -0.004(5)
O4 0.029(3) 0.037(4) 0.021(3) 0.007(3) 0.006(3) 0.010(3)
C5 0.029(5) 0.035(6) 0.012(4) 0.002(4) 0.004(4) 0.011(5)
O6 0.029(3) 0.037(4) 0.014(3) 0.002(3) 0.005(2) 0.004(3)
C7 0.034(5) 0.012(4) 0.018(4) 0.009(4) 0.005(4) 0.005(5)
C8 0.018(4) 0.022(6) 0.030(4) 0.009(4) -0.002(4) 0.012(4)
O9 0.058(5) 0.034(5) 0.048(4) 0.001(4) 0.031(3) 0.000(4)
C9 0.029(6) 0.040(7) 0.028(5) 0.009(6) 0.007(4) -0.005(6)
C10 0.062(7) 0.043(8) 0.049(6) 0.002(6) 0.033(5) 0.007(6)
O11 0.042(4) 0.023(4) 0.024(3) -0.004(3) 0.005(3) -0.002(3)
C11 0.020(5) 0.017(5) 0.034(5) -0.003(5) 0.014(4) 0.004(5)
C12 0.014(4) 0.021(5) 0.025(5) -0.006(4) 0.006(4) 0.006(5)
C13 0.046(6) 0.024(5) 0.032(5) -0.003(5) 0.014(4) -0.017(5)
C14 0.061(7) 0.037(7) 0.020(5) 0.000(5) 0.017(4) -0.001(6)
C15 0.040(6) 0.052(7) 0.016(4) 0.003(6) 0.004(4) 0.016(6)
C16 0.033(6) 0.051(7) 0.024(5) -0.003(6) 0.006(4) 0.003(6)
C17 0.016(4) 0.032(5) 0.028(5) 0.003(5) 0.009(4) -0.005(5)
C18 0.041(5) 0.053(8) 0.024(5) -0.002(6) 0.005(4) 0.006(6)
C19 0.042(6) 0.029(6) 0.048(6) -0.008(5) 0.018(5) -0.001(6)

loop_
_atom_type_symbol
_atom_type_description
_atom_type_scat_dispersion_real
_atom_type_scat_dispersion_imag
_atom_type_scat_source
C C 0.0033 0.0016 'International Tables Vol C Tables 4.2.6.8 and 6.1.1.4'
H H 0.0000 0.0000 'International Tables Vol C Tables 4.2.6.8 and 6.1.1.4'
N N 0.0061 0.0033 'International Tables Vol C Tables 4.2.6.8 and 6.1.1.4'
O O 0.0106 0.0060 'International Tables Vol C Tables 4.2.6.8 and 6.1.1.4'

loop_
_geom_angle_atom_site_label_1
_geom_angle_atom_site_label_2
_geom_angle_atom_site_label_3
_geom_angle
C11 N1 C1 120.2(7)
N1 C1 C7 118.4(7)
N1 C1 C2 119.0(6)
C7 C1 C2 88.9(6)
C8 C2 C1 113.0(6)
C8 C2 C3 110.3(7)
C1 C2 C3 87.0(6)
O4 C3 C7 100.3(6)
O4 C3 C2 109.9(7)
C7 C3 C2 88.6(6)
C3 O4 C5 106.1(6)
O6 C5 O4 107.0(6)
O6 C5 C18 111.2(7)
O4 C5 C18 109.5(6)
O6 C5 C19 107.8(7)
O4 C5 C19 108.3(7)
C18 C5 C19 112.8(7)
C5 O6 C7 107.2(6)
O6 C7 C3 106.3(6)
O6 C7 C1 117.7(7)
C3 C7 C1 88.2(6)
C2 C8 C9 112.9(7)
O9 C9 C10 124.1(10)
O9 C9 C8 120.6(9)
C10 C9 C8 115.2(9)
O11 C11 N1 122.3(8)
O11 C11 C12 121.3(8)
N1 C11 C12 116.4(8)
C17 C12 C13 120.0(8)
C17 C12 C11 117.9(8)
C13 C12 C11 122.1(8)
C12 C13 C14 120.6(9)
C15 C14 C13 118.0(9)
C16 C15 C14 121.5(8)
C15 C16 C17 119.4(9)
C12 C17 C16 120.5(9)

loop_
_geom_bond_atom_site_label_1
_geom_bond_atom_site_label_2
_geom_bond_distance
N1 C11 1.351(11)
N1 C1 1.449(9)
C1 C7 1.545(11)
C1 C2 1.552(10)
C2 C8 1.510(11)
C2 C3 1.565(11)
C3 O4 1.435(10)
C3 C7 1.539(11)
O4 C5 1.440(9)
C5 O6 1.424(9)
C5 C18 1.497(11)
C5 C19 1.516(12)
O6 C7 1.426(8)
C8 C9 1.542(12)
O9 C9 1.212(12)
C9 C10 1.495(12)
O11 C11 1.228(10)
C11 C12 1.505(10)
C12 C17 1.375(11)
C12 C13 1.384(12)
C13 C14 1.410(11)
C14 C15 1.388(12)
C15 C16 1.380(13)
C16 C17 1.391(10)

loop_
_cod_related_entry_id
_cod_related_entry_code
_cod_related_entry_database
1 21190785 ChemSpider
